data_4134228
loop_
_publ_author_name
'Sierra, Andr\'es F'
'Hern\'andez-Alonso, Daniel'
'Romero, Miguel Angel'
'Gonzalez Delgado, Jose Antonio'
'Pischel, Uwe'
'Ballester, Pablo'

_publ_section_title
;
 Optical Supramolecular Sensing of Creatinine.
;
_journal_name_full 'Journal of the American Chemical Society'
_journal_paper_doi 10.1021/jacs.9b12071
_journal_year 2020
_chemical_formula_sum 'C9 H17 N3 O'
_chemical_formula_weight 183.25
_space_group_crystal_system monoclinic
_space_group_IT_number 14
_space_group_name_Hall '-P 2ybc'
_space_group_name_H-M_alt 'P 1 21/c 1'
_atom_sites_solution_hydrogens geom
_audit_creation_method SHELXL-2018/3
_cell_angle_alpha 90
_cell_angle_beta 103.236(8)
_cell_angle_gamma 90
_cell_formula_units_Z 4
_cell_length_a 13.8560(11)
_cell_length_b 5.5729(3)
_cell_length_c 13.5129(9)
_cell_measurement_reflns_used 4086
_cell_measurement_temperature 100(2)
_cell_measurement_theta_max 30.2690
_cell_measurement_theta_min 3.1200
_cell_volume 1015.72(12)
_computing_cell_refinement 'CrysAlisPro 1.171.40.53 64bit (Rigaku OD, 2019)'
_computing_data_collection 'CrysAlisPro 1.171.40.53 64bit (Rigaku OD, 2019)'
_computing_data_reduction 'CrysAlisPro 1.171.40.53 64bit (Rigaku OD, 2019)'
_computing_molecular_graphics 'shelXle (H&#x00FC;bschle, Sheldrick and Dittirch, 2011)'
_computing_publication_material 'SHELXL-2018/3 (Sheldrick, 2018)'
_computing_structure_refinement 'SHELXL-2018/3 (Sheldrick, 2018)'
_computing_structure_solution Sir2019
_diffrn_ambient_temperature 100(2)
_diffrn_detector_area_resol_mean 5.8140
_diffrn_detector_type 'PILATUS 200K'
_diffrn_measured_fraction_theta_full 0.997
_diffrn_measured_fraction_theta_max 0.912
_diffrn_measurement_device_type '1/4chi goniometer'
_diffrn_measurement_method
;
 Fullsphere data collection, phi and omega scans
;
_diffrn_radiation_monochromator 'Confocal Max Flux optic'
_diffrn_radiation_type MoK\a
_diffrn_radiation_wavelength 0.71075
_diffrn_reflns_av_R_equivalents 0.0806
_diffrn_reflns_av_unetI/netI 0.0670
_diffrn_reflns_Laue_measured_fraction_full 0.997
_diffrn_reflns_Laue_measured_fraction_max 0.912
_diffrn_reflns_limit_h_max 15
_diffrn_reflns_limit_h_min -19
_diffrn_reflns_limit_k_max 7
_diffrn_reflns_limit_k_min -7
_diffrn_reflns_limit_l_max 18
_diffrn_reflns_limit_l_min -19
_diffrn_reflns_number 10978
_diffrn_reflns_point_group_measured_fraction_full 0.997
_diffrn_reflns_point_group_measured_fraction_max 0.912
_diffrn_reflns_theta_full 25.242
_diffrn_reflns_theta_max 30.065
_diffrn_reflns_theta_min 3.021
_diffrn_source 'Microfocus rotating anode X-ray tube'
_diffrn_source_current 24
_diffrn_source_power 50
_diffrn_source_size '0.2 mm x 0.2 mm fine focus'
_diffrn_source_type 'Rigaku MicroMax-007HF'
_exptl_absorpt_coefficient_mu 0.081
_exptl_absorpt_correction_T_max 1.00000
_exptl_absorpt_correction_T_min 0.47502
_exptl_absorpt_correction_type multi-scan
_exptl_absorpt_process_details
;
 CrysAlisPro 1.171.40.35a (Rigaku Oxford Diffraction, 2018)
 Empirical absorption correction using spherical harmonics,
 implemented in SCALE3 ABSPACK scaling algorithm.
;
_exptl_crystal_density_diffrn 1.198
_exptl_crystal_description Block
_exptl_crystal_F_000 400
_exptl_crystal_size_max 0.200
_exptl_crystal_size_mid 0.200
_exptl_crystal_size_min 0.200
_refine_diff_density_max 0.690
_refine_diff_density_min -0.523
_refine_diff_density_rms 0.136
_refine_ls_extinction_method none
_refine_ls_goodness_of_fit_ref 1.066
_refine_ls_hydrogen_treatment constr
_refine_ls_matrix_type full
_refine_ls_number_parameters 119
_refine_ls_number_reflns 2715
_refine_ls_number_restraints 0
_refine_ls_restrained_S_all 1.066
_refine_ls_R_factor_all 0.1151
_refine_ls_R_factor_gt 0.0913
_refine_ls_shift/su_max 0.000
_refine_ls_shift/su_mean 0.000
_refine_ls_structure_factor_coef Fsqd
_refine_ls_weighting_details 'w=1/[\s^2^(Fo^2^)+(0.1767P)^2^] where P=(Fo^2^+2Fc^2^)/3'
_refine_ls_weighting_scheme calc
_refine_ls_wR_factor_gt 0.2387
_refine_ls_wR_factor_ref 0.2586
_reflns_Friedel_coverage 0.000
_reflns_number_gt 1933
_reflns_number_total 2715
_reflns_threshold_expression 'I > 2\s(I)'
_cod_data_source_file ja9b12071_si_007.cif
_cod_data_source_block DHCrsynt
_cod_original_sg_symbol_H-M 'P 21/c'
_cod_database_code 4134228
_shelx_shelxl_version_number 2018/3
_shelx_space_group_comment
;
The symmetry employed for this shelxl refinement is uniquely defined
by the following loop, which should always be used as a source of
symmetry information in preference to the above space-group names.
They are only intended as comments.
;
_shelx_estimated_absorpt_t_min 0.984
_shelx_estimated_absorpt_t_max 0.984

loop_
_space_group_symop_operation_xyz
'x, y, z'
'-x, y+1/2, -z+1/2'
'-x, -y, -z'
'x, -y-1/2, z-1/2'

loop_
_atom_site_label
_atom_site_type_symbol
_atom_site_fract_x
_atom_site_fract_y
_atom_site_fract_z
_atom_site_U_iso_or_equiv
_atom_site_adp_type
_atom_site_occupancy
_atom_site_site_symmetry_order
_atom_site_calc_flag
_atom_site_refinement_flags_posn
_atom_site_refinement_flags_adp
_atom_site_refinement_flags_occupancy
_atom_site_disorder_assembly
_atom_site_disorder_group
O1 O 0.11928(11) 0.0314(3) 0.70042(10) 0.0305(4) Uani 1 1 d . . . . .
N1 N 0.07192(13) 0.2568(3) 0.55411(12) 0.0256(4) Uani 1 1 d . . . . .
N3 N 0.14543(13) 0.0396(3) 0.44963(12) 0.0261(4) Uani 1 1 d . . . . .
N2 N 0.05779(14) 0.3888(3) 0.38698(12) 0.0277(5) Uani 1 1 d . . . . .
H2A H 0.071305 0.369919 0.326917 0.033 Uiso 1 1 calc R U . . .
H2B H 0.022179 0.512193 0.398303 0.033 Uiso 1 1 calc R U . . .
C6 C 0.29039(16) 0.0059(4) 0.24121(15) 0.0277(5) Uani 1 1 d . . . . .
H6A H 0.310454 -0.164979 0.245112 0.033 Uiso 1 1 calc R U . . .
H6B H 0.229078 0.021037 0.187024 0.033 Uiso 1 1 calc R U . . .
C5 C 0.26804(16) 0.0796(4) 0.34224(15) 0.0275(5) Uani 1 1 d . . . . .
H5A H 0.323757 0.030803 0.398563 0.033 Uiso 1 1 calc R U . . .
H5B H 0.261705 0.256330 0.344402 0.033 Uiso 1 1 calc R U . . .
C4 C 0.17259(16) -0.0362(4) 0.35669(15) 0.0275(5) Uani 1 1 d . . . . .
H4A H 0.118026 0.004795 0.297888 0.033 Uiso 1 1 calc R U . . .
H4B H 0.180645 -0.212791 0.357891 0.033 Uiso 1 1 calc R U . . .
C2 C 0.09079(15) 0.2326(4) 0.45979(14) 0.0243(5) Uani 1 1 d . . . . .
C8 C 0.38761(17) 0.0948(4) 0.10728(16) 0.0315(5) Uani 1 1 d . . . . .
H8A H 0.405797 -0.076747 0.105717 0.038 Uiso 1 1 calc R U . . .
H8B H 0.324545 0.119001 0.056338 0.038 Uiso 1 1 calc R U . . .
C7 C 0.37180(16) 0.1552(4) 0.21220(15) 0.0295(5) Uani 1 1 d . . . . .
H7A H 0.434639 0.128937 0.263222 0.035 Uiso 1 1 calc R U . . .
H7B H 0.354509 0.327269 0.214024 0.035 Uiso 1 1 calc R U . . .
C3 C 0.16879(17) -0.0874(4) 0.54546(15) 0.0270(5) Uani 1 1 d . . . . .
H3A H 0.241240 -0.095423 0.573754 0.032 Uiso 1 1 calc R U . . .
H3B H 0.141093 -0.251931 0.538632 0.032 Uiso 1 1 calc R U . . .
C1 C 0.11776(16) 0.0704(3) 0.61015(14) 0.0251(5) Uani 1 1 d . . . . .
C9 C 0.46791(18) 0.2462(4) 0.07795(17) 0.0371(6) Uani 1 1 d . . . . .
H9A H 0.451342 0.416525 0.081184 0.056 Uiso 1 1 calc R U . . .
H9B H 0.472539 0.205606 0.008626 0.056 Uiso 1 1 calc R U . . .
H9C H 0.531630 0.214045 0.125138 0.056 Uiso 1 1 calc R U . . .

loop_
_atom_site_aniso_label
_atom_site_aniso_U_11
_atom_site_aniso_U_22
_atom_site_aniso_U_33
_atom_site_aniso_U_23
_atom_site_aniso_U_13
_atom_site_aniso_U_12
O1 0.0532(10) 0.0273(8) 0.0145(7) 0.0003(5) 0.0147(6) 0.0005(7)
N1 0.0403(10) 0.0241(9) 0.0154(8) -0.0005(6) 0.0128(7) 0.0013(7)
N3 0.0422(10) 0.0248(9) 0.0147(8) 0.0005(6) 0.0135(7) 0.0022(7)
N2 0.0464(11) 0.0243(9) 0.0157(8) 0.0008(6) 0.0138(7) 0.0033(7)
C6 0.0395(12) 0.0279(11) 0.0187(10) -0.0016(8) 0.0129(8) 0.0006(9)
C5 0.0393(12) 0.0273(11) 0.0179(9) -0.0018(7) 0.0108(8) 0.0003(8)
C4 0.0443(12) 0.0245(10) 0.0168(9) -0.0025(7) 0.0136(8) 0.0008(8)
C2 0.0351(11) 0.0248(11) 0.0155(9) -0.0018(7) 0.0108(8) -0.0031(8)
C8 0.0459(13) 0.0315(12) 0.0215(10) -0.0017(8) 0.0166(9) -0.0009(9)
C7 0.0406(12) 0.0298(11) 0.0213(10) -0.0002(8) 0.0139(8) -0.0010(9)
C3 0.0408(12) 0.0258(11) 0.0165(9) 0.0024(7) 0.0111(8) 0.0024(8)
C1 0.0371(11) 0.0251(10) 0.0150(9) -0.0020(7) 0.0104(8) -0.0022(8)
C9 0.0506(15) 0.0377(13) 0.0279(12) 0.0008(9) 0.0189(10) -0.0040(10)

loop_
_atom_type_symbol
_atom_type_description
_atom_type_scat_dispersion_real
_atom_type_scat_dispersion_imag
_atom_type_scat_source
C C 0.0033 0.0016 'International Tables Vol C Tables 4.2.6.8 and 6.1.1.4'
H H 0.0000 0.0000 'International Tables Vol C Tables 4.2.6.8 and 6.1.1.4'
N N 0.0061 0.0033 'International Tables Vol C Tables 4.2.6.8 and 6.1.1.4'
O O 0.0106 0.0060 'International Tables Vol C Tables 4.2.6.8 and 6.1.1.4'

loop_
_geom_angle_atom_site_label_1
_geom_angle_atom_site_label_2
_geom_angle_atom_site_label_3
_geom_angle
_geom_angle_site_symmetry_1
_geom_angle_site_symmetry_3
_geom_angle_publ_flag
C1 N1 C2 106.30(16) . . ?
C2 N3 C3 108.48(16) . . ?
C2 N3 C4 125.84(17) . . ?
C3 N3 C4 125.61(17) . . ?
C7 C6 C5 113.43(17) . . ?
C4 C5 C6 111.17(17) . . ?
N3 C4 C5 113.05(17) . . ?
N2 C2 N3 124.23(18) . . ?
N2 C2 N1 121.67(18) . . ?
N3 C2 N1 114.10(17) . . ?
C9 C8 C7 112.98(18) . . ?
C6 C7 C8 113.08(18) . . ?
N3 C3 C1 101.13(16) . . ?
O1 C1 N1 125.97(18) . . ?
O1 C1 C3 124.05(18) . . ?
N1 C1 C3 109.98(16) . . ?

loop_
_geom_bond_atom_site_label_1
_geom_bond_atom_site_label_2
_geom_bond_distance
_geom_bond_site_symmetry_2
_geom_bond_publ_flag
O1 C1 1.234(2) . ?
N1 C1 1.355(3) . ?
N1 C2 1.365(2) . ?
N3 C2 1.340(3) . ?
N3 C3 1.446(2) . ?
N3 C4 1.454(2) . ?
N2 C2 1.315(3) . ?
C6 C7 1.523(3) . ?
C6 C5 1.524(3) . ?
C5 C4 1.524(3) . ?
C8 C9 1.519(3) . ?
C8 C7 1.521(3) . ?
C3 C1 1.524(3) . ?

loop_
_geom_torsion_atom_site_label_1
_geom_torsion_atom_site_label_2
_geom_torsion_atom_site_label_3
_geom_torsion_atom_site_label_4
_geom_torsion
_geom_torsion_site_symmetry_1
_geom_torsion_site_symmetry_2
_geom_torsion_site_symmetry_3
_geom_torsion_site_symmetry_4
_geom_torsion_publ_flag
C7 C6 C5 C4 167.76(18) . . . . ?
C2 N3 C4 C5 87.8(2) . . . . ?
C3 N3 C4 C5 -95.5(2) . . . . ?
C6 C5 C4 N3 -176.81(17) . . . . ?
C3 N3 C2 N2 179.27(19) . . . . ?
C4 N3 C2 N2 -3.5(3) . . . . ?
C3 N3 C2 N1 -0.3(2) . . . . ?
C4 N3 C2 N1 176.93(18) . . . . ?
C1 N1 C2 N2 -178.81(18) . . . . ?
C1 N1 C2 N3 0.8(2) . . . . ?
C5 C6 C7 C8 -175.13(18) . . . . ?
C9 C8 C7 C6 179.25(19) . . . . ?
C2 N3 C3 C1 -0.2(2) . . . . ?
C4 N3 C3 C1 -177.48(19) . . . . ?
C2 N1 C1 O1 178.8(2) . . . . ?
C2 N1 C1 C3 -0.9(2) . . . . ?
N3 C3 C1 O1 -179.01(19) . . . . ?
N3 C3 C1 N1 0.7(2) . . . . ?
